data_4320942
loop_
_publ_author_name
'Sandrine Stanislas'
'Andr\'e L. Beauchamp'
'Christian Reber'

_publ_section_title
;
 The Lowest-Energy Ligand to Metal Charge-Transfer Absorption Band of
 trans-[OsO2(Malonate)2]2-
;
_journal_name_full 'Inorganic Chemistry'
_journal_page_first 2152
_journal_page_last 2155
_journal_paper_doi 10.1021/ic9912777
_journal_volume 39
_journal_year 2000
_chemical_compound_source 'synthesized by the authors, see text'
_chemical_formula_moiety 'C38 H76 N2 O10 Os'
_chemical_formula_structural '(N(C4 H9)4 )2 (OsO2(C3H2O4)2)'
_chemical_formula_sum 'C38 H76 N2 O10 Os'
_chemical_formula_weight 911.20
_chemical_name_systematic
; 
Tetrabutylammonium Bis(malonato)dioxo-osmate(VI) 
;
_space_group_IT_number 14
_symmetry_cell_setting monoclinic
_symmetry_space_group_name_Hall '-P 2yn'
_symmetry_space_group_name_H-M 'P 1 21/n 1'
_atom_sites_solution_hydrogens geom
_atom_sites_solution_primary direct
_atom_sites_solution_secondary difmap
_audit_creation_method 'SHELXL-96 (Sheldrick, 1996)'
_cell_angle_alpha 90.00
_cell_angle_beta 102.41(3)
_cell_angle_gamma 90.00
_cell_formula_units_Z 2
_cell_length_a 9.667(3)
_cell_length_b 18.264(8)
_cell_length_c 13.163(6)
_cell_measurement_reflns_used 25
_cell_measurement_temperature 293(2)
_cell_measurement_theta_max 25.00
_cell_measurement_theta_min 20.00
_cell_volume 2269.7(16)
_computing_cell_refinement 'CAD-4 software (Enraf-Nonius, 1989)'
_computing_data_collection 'CAD-4 software (Enraf-Nonius, 1989)'
_computing_data_reduction 'NRC-2, NRC-2A (Ahmed et al, 1973)'
_computing_molecular_graphics 'ORTEPII (Johnson (1976) in NRCVAX (Gabe et al (1989))'
_computing_publication_material 'NRCVAX (Gabe et al (1989) and SHELXL96 (Sheldrick (1996))'
_computing_structure_refinement 'NRCVAX (Gabe et al, 1989) and SHELXL96 (Sheldrick, 1996)'
_computing_structure_solution 'SHELXS96 (Sheldrick, 1990)'
_diffrn_ambient_temperature 293(2)
_diffrn_measured_fraction_theta_max 140
_diffrn_measurement_device_type 'Nonius CAD-4'
_diffrn_measurement_method '\w/2\q scan'
_diffrn_radiation_monochromator graphite
_diffrn_radiation_source 'normal-focus xray tube'
_diffrn_radiation_type CuK\a
_diffrn_radiation_wavelength 1.54056
_diffrn_reflns_av_R_equivalents 0.031
_diffrn_reflns_av_sigmaI/netI 0.0730
_diffrn_reflns_limit_h_max 11
_diffrn_reflns_limit_h_min -11
_diffrn_reflns_limit_k_max 22
_diffrn_reflns_limit_k_min -22
_diffrn_reflns_limit_l_max 16
_diffrn_reflns_limit_l_min -16
_diffrn_reflns_number 16779
_diffrn_reflns_theta_max 69.81
_diffrn_reflns_theta_min 4.20
_diffrn_standards_decay_% 2.4
_diffrn_standards_interval_time 60
_diffrn_standards_number 5
_exptl_absorpt_coefficient_mu 5.715
_exptl_absorpt_correction_T_max 0.8273
_exptl_absorpt_correction_T_min 0.3210
_exptl_absorpt_correction_type integration
_exptl_absorpt_process_details 'ABSORP in NRCVAX (Gabe et al, 1989)'
_exptl_crystal_colour colourless
_exptl_crystal_density_diffrn 1.3333
_exptl_crystal_density_meas ?
_exptl_crystal_density_method none
_exptl_crystal_description needle
_exptl_crystal_F_000 948.0
_exptl_crystal_size_max 0.55
_exptl_crystal_size_mid 0.05
_exptl_crystal_size_min 0.04
_refine_diff_density_max 0.594
_refine_diff_density_min -0.561
_refine_diff_density_rms 0.074
_refine_ls_extinction_coef 0.00100(4)
_refine_ls_extinction_expression Fc^*^=kFc[1+0.001xFc^2^\l^3^/sin(2\q)]^-1/4^
_refine_ls_extinction_method 'SHELXL96 (Sheldrick, 1996)'
_refine_ls_goodness_of_fit_all 0.803
_refine_ls_goodness_of_fit_ref 0.958
_refine_ls_hydrogen_treatment riding
_refine_ls_matrix_type full
_refine_ls_number_parameters 228
_refine_ls_number_reflns 4295
_refine_ls_number_restraints 0
_refine_ls_restrained_S_all 0.803
_refine_ls_restrained_S_obs 0.958
_refine_ls_R_factor_all 0.0644
_refine_ls_R_factor_gt 0.0289
_refine_ls_shift/su_max 0.131
_refine_ls_shift/su_mean 0.006
_refine_ls_structure_factor_coef Fsqd
_refine_ls_weighting_details 'w=1/[\s^2^(Fo^2^)+(0.0096P)^2^+0.0000P] where P=(Fo^2^+2Fc^2^)/3'
_refine_ls_weighting_scheme calc
_refine_ls_wR_factor_all 0.0714
_refine_ls_wR_factor_ref 0.0648
_reflns_number_gt 2575
_reflns_number_total 4295
_reflns_threshold_expression >2\s(I)
_cod_data_source_file ic9912777.cif
_cod_data_source_block rebe02
_cod_depositor_comments
;
The following automatic conversions were performed:

'_symmetry_cell_setting' value 'Monoclinic' changed to 'monoclinic'
according to the built-in table from CIF Core dictionary named
'cif_core.dic' version 2.4.1 from 2010-06-29.

Automatic conversion script
Id: cif_fix_values 1646 2011-03-28 12:23:43Z adriana 

The following automatic conversions were performed:

'_exptl_crystal_density_meas' value 'not measured' was changed to '?'
- the value is perceived as not measured.

Automatic conversion script
Id: cif_fix_values 3008 2015-01-20 13:52:24Z robertas 
;
_cod_original_sg_symbol_H-M 'P 21/n'
_cod_database_code 4320942

loop_
_symmetry_equiv_pos_as_xyz
'x, y, z'
'-x+1/2, y+1/2, -z+1/2'
'-x, -y, -z'
'x-1/2, -y-1/2, z-1/2'

loop_
_atom_site_label
_atom_site_type_symbol
_atom_site_fract_x
_atom_site_fract_y
_atom_site_fract_z
_atom_site_U_iso_or_equiv
_atom_site_adp_type
_atom_site_occupancy
_atom_site_calc_flag
_atom_site_refinement_flags
_atom_site_disorder_group
Os Os 0.0000 0.5000 0.5000 0.04796(10) Uani 1 d S .
O1 O -0.0036(3) 0.47092(17) 0.3755(2) 0.0596(9) Uani 1 d . .
O2 O -0.2075(3) 0.52898(17) 0.4609(2) 0.0582(9) Uani 1 d . .
O3 O 0.0633(3) 0.60172(17) 0.4666(3) 0.0600(9) Uani 1 d . .
O4 O -0.3750(4) 0.6047(2) 0.3870(3) 0.0890(13) Uani 1 d . .
O5 O 0.0274(4) 0.7063(2) 0.3820(3) 0.0920(13) Uani 1 d . .
N N 1.0366(4) 0.8712(2) 0.1784(3) 0.0593(11) Uani 1 d . .
C1 C -0.2546(6) 0.5832(3) 0.3998(4) 0.0615(13) Uani 1 d . .
C2 C -0.1549(6) 0.6180(3) 0.3388(4) 0.0688(15) Uani 1 d . .
H2A H -0.1372 0.5825 0.2882 0.083 Uiso 1 calc R .
H2B H -0.2038 0.6591 0.3002 0.083 Uiso 1 calc R .
C3 C -0.0125(6) 0.6452(3) 0.3999(4) 0.0624(14) Uani 1 d . .
C11 C 0.9377(6) 0.8452(3) 0.0811(4) 0.0774(17) Uani 1 d . .
H11A H 0.9888 0.8437 0.0253 0.093 Uiso 1 calc R .
H11B H 0.8617 0.8805 0.0620 0.093 Uiso 1 calc R .
C12 C 0.8720(8) 0.7687(4) 0.0906(6) 0.110(2) Uani 1 d . .
H12A H 0.9271 0.7444 0.1516 0.132 Uiso 1 calc R .
H12B H 0.7769 0.7754 0.1020 0.132 Uiso 1 calc R .
C13 C 0.8650(10) 0.7231(5) 0.0051(6) 0.149(4) Uani 1 d . .
H13A H 0.9603 0.7144 -0.0047 0.179 Uiso 1 calc R .
H13B H 0.8127 0.7478 -0.0565 0.179 Uiso 1 calc R .
C14 C 0.7934(9) 0.6483(4) 0.0157(6) 0.162(4) Uani 1 d . .
H14A H 0.7919 0.6195 -0.0455 0.243 Uiso 1 calc R .
H14B H 0.6982 0.6563 0.0238 0.243 Uiso 1 calc R .
H14C H 0.8459 0.6229 0.0756 0.243 Uiso 1 calc R .
C21 C 1.0835(6) 0.9477(3) 0.1548(4) 0.0638(14) Uani 1 d . .
H21A H 1.1242 0.9453 0.0936 0.077 Uiso 1 calc R .
H21B H 1.0006 0.9790 0.1381 0.077 Uiso 1 calc R .
C22 C 1.1901(7) 0.9826(3) 0.2422(5) 0.0859(19) Uani 1 d . .
H22A H 1.1511 0.9841 0.3042 0.103 Uiso 1 calc R .
H22B H 1.2749 0.9526 0.2574 0.103 Uiso 1 calc R .
C23 C 1.2289(7) 1.0579(3) 0.2168(5) 0.091(2) Uani 1 d . .
H23A H 1.1455 1.0888 0.2067 0.109 Uiso 1 calc R .
H23B H 1.2616 1.0570 0.1521 0.109 Uiso 1 calc R .
C24 C 1.3445(7) 1.0907(4) 0.3024(6) 0.123(3) Uani 1 d . .
H24A H 1.3662 1.1393 0.2830 0.185 Uiso 1 calc R .
H24B H 1.4281 1.0608 0.3116 0.185 Uiso 1 calc R .
H24C H 1.3120 1.0924 0.3663 0.185 Uiso 1 calc R .
C31 C 1.1630(6) 0.8208(3) 0.2098(5) 0.0804(18) Uani 1 d . .
H31A H 1.2208 0.8393 0.2742 0.097 Uiso 1 calc R .
H31B H 1.1282 0.7730 0.2247 0.097 Uiso 1 calc R .
C32 C 1.2567(6) 0.8106(3) 0.1342(6) 0.096(2) Uani 1 d . .
H32A H 1.2889 0.8576 0.1142 0.116 Uiso 1 calc R .
H32B H 1.2054 0.7860 0.0721 0.116 Uiso 1 calc R .
C33 C 1.3856(9) 0.7631(5) 0.1891(10) 0.200(6) Uani 1 d . .
H33A H 1.4259 0.7871 0.2545 0.240 Uiso 1 calc R .
H33B H 1.3477 0.7167 0.2063 0.240 Uiso 1 calc R .
C34 C 1.4795(10) 0.7497(7) 0.1496(11) 0.273(8) Uani 1 d . .
H34A H 1.5477 0.7201 0.1955 0.410 Uiso 1 calc R .
H34B H 1.5235 0.7944 0.1347 0.410 Uiso 1 calc R .
H34C H 1.4447 0.7235 0.0859 0.410 Uiso 1 calc R .
C41 C 0.9646(6) 0.8716(3) 0.2693(4) 0.0664(15) Uani 1 d . .
H41A H 0.9403 0.8215 0.2829 0.080 Uiso 1 calc R .
H41B H 1.0323 0.8887 0.3302 0.080 Uiso 1 calc R .
C42 C 0.8333(7) 0.9174(4) 0.2574(5) 0.096(2) Uani 1 d . .
H42A H 0.7689 0.9049 0.1925 0.116 Uiso 1 calc R .
H42B H 0.8584 0.9687 0.2540 0.116 Uiso 1 calc R .
C43 C 0.7510(12) 0.9051(7) 0.3565(7) 0.206(6) Uani 1 d . .
H43A H 0.6529 0.9206 0.3387 0.248 Uiso 1 calc R .
H43B H 0.7564 0.8547 0.3802 0.248 Uiso 1 calc R .
C44 C 0.8154(19) 0.9411(10) 0.4125(13) 0.346(12) Uiso 1 d . .
H44A H 0.7815 0.9405 0.4760 0.520 Uiso 1 calc R .
H44B H 0.8096 0.9900 0.3852 0.520 Uiso 1 calc R .
H44C H 0.9120 0.9249 0.4262 0.520 Uiso 1 calc R .

loop_
_atom_site_aniso_label
_atom_site_aniso_U_11
_atom_site_aniso_U_22
_atom_site_aniso_U_33
_atom_site_aniso_U_23
_atom_site_aniso_U_13
_atom_site_aniso_U_12
Os 0.04811(16) 0.04583(15) 0.05077(15) 0.0009(2) 0.01247(11) -0.0073(2)
O1 0.062(2) 0.063(2) 0.053(2) -0.0015(15) 0.0133(16) -0.0041(16)
O2 0.051(2) 0.061(2) 0.063(2) 0.0079(16) 0.0128(16) -0.0037(15)
O3 0.058(2) 0.0495(19) 0.072(2) 0.0088(17) 0.0127(18) -0.0062(16)
O4 0.051(2) 0.101(3) 0.112(3) 0.027(3) 0.010(2) 0.014(2)
O5 0.101(3) 0.059(2) 0.112(3) 0.026(2) 0.015(3) -0.015(2)
N 0.056(3) 0.050(2) 0.071(3) 0.015(2) 0.011(2) 0.004(2)
C1 0.061(4) 0.059(3) 0.063(3) -0.002(3) 0.009(3) -0.007(3)
C2 0.071(4) 0.066(3) 0.066(4) 0.020(3) 0.009(3) 0.004(3)
C3 0.068(4) 0.058(3) 0.065(3) 0.003(3) 0.022(3) -0.008(3)
C11 0.070(4) 0.086(4) 0.077(4) 0.008(3) 0.018(3) 0.002(3)
C12 0.110(6) 0.111(6) 0.105(6) -0.029(5) 0.016(5) -0.022(5)
C13 0.214(11) 0.128(8) 0.094(6) -0.005(6) 0.005(6) -0.012(7)
C14 0.203(10) 0.104(7) 0.138(8) -0.009(6) -0.054(7) -0.030(7)
C21 0.067(4) 0.052(3) 0.077(4) 0.019(3) 0.023(3) 0.006(3)
C22 0.089(5) 0.065(5) 0.103(5) 0.006(3) 0.019(4) -0.013(3)
C23 0.098(5) 0.058(4) 0.127(6) 0.001(4) 0.046(5) 0.002(4)
C24 0.114(6) 0.096(5) 0.166(8) -0.036(5) 0.043(6) -0.039(5)
C31 0.061(4) 0.055(3) 0.123(5) 0.030(3) 0.015(4) 0.008(3)
C32 0.068(4) 0.077(4) 0.148(7) -0.003(4) 0.032(4) 0.009(3)
C33 0.101(7) 0.124(7) 0.410(18) 0.093(9) 0.132(10) 0.055(6)
C34 0.126(10) 0.282(15) 0.43(2) 0.200(15) 0.111(12) 0.082(10)
C41 0.069(4) 0.068(3) 0.062(3) 0.019(3) 0.015(3) -0.006(3)
C42 0.092(5) 0.110(5) 0.095(5) 0.018(4) 0.038(4) 0.030(4)
C43 0.196(12) 0.336(17) 0.086(7) -0.025(9) 0.029(7) -0.016(12)

loop_
_atom_type_symbol
_atom_type_description
_atom_type_scat_dispersion_real
_atom_type_scat_dispersion_imag
_atom_type_scat_source
Os Os -4.9801 6.2216 'International Tables Vol C Tables 4.2.6.8 and 6.1.1.4'
O O 0.0492 0.0322 'International Tables Vol C Tables 4.2.6.8 and 6.1.1.4'
N N 0.0311 0.0180 'International Tables Vol C Tables 4.2.6.8 and 6.1.1.4'
C C 0.0181 0.0091 'International Tables Vol C Tables 4.2.6.8 and 6.1.1.4'
H H 0.0000 0.0000 'International Tables Vol C Tables 4.2.6.8 and 6.1.1.4'

loop_
_geom_angle_atom_site_label_1
_geom_angle_atom_site_label_2
_geom_angle_atom_site_label_3
_geom_angle
_geom_angle_site_symmetry_1
_geom_angle_site_symmetry_3
_geom_angle_publ_flag
O1 Os O1 180.0 3_566 . y
O1 Os O2 88.69(14) 3_566 . y
O1 Os O2 91.31(14) . . y
O1 Os O2 91.31(14) 3_566 3_566 y
O1 Os O2 88.69(14) . 3_566 y
O2 Os O2 179.999(1) . 3_566 y
O1 Os O3 91.22(14) 3_566 3_566 y
O1 Os O3 88.79(14) . 3_566 y
O2 Os O3 88.07(13) . 3_566 y
O2 Os O3 91.93(13) 3_566 3_566 y
O1 Os O3 88.78(14) 3_566 . y
O1 Os O3 91.21(14) . . y
O2 Os O3 91.93(13) . . y
O2 Os O3 88.07(13) 3_566 . y
O3 Os O3 180.0 3_566 . y
C1 O2 Os 123.6(3) . . y
C3 O3 Os 123.9(3) . . y
C11 N C41 111.1(4) . . y
C11 N C31 111.7(4) . . y
C41 N C31 105.6(4) . . y
C11 N C21 106.2(4) . . y
C41 N C21 111.4(4) . . y
C31 N C21 110.9(4) . . y
O4 C1 O2 122.5(5) . . y
O4 C1 C2 119.4(5) . . y
O2 C1 C2 118.0(5) . . y
C3 C2 C1 117.5(4) . . y
C3 C2 H2A 107.9 . . ?
C1 C2 H2A 107.9 . . ?
C3 C2 H2B 107.9 . . ?
C1 C2 H2B 107.9 . . ?
H2A C2 H2B 107.2 . . ?
O5 C3 O3 122.5(5) . . y
O5 C3 C2 119.0(5) . . y
O3 C3 C2 118.4(4) . . y
N C11 C12 114.4(5) . . y
N C11 H11A 108.7 . . ?
C12 C11 H11A 108.7 . . ?
N C11 H11B 108.7 . . ?
C12 C11 H11B 108.7 . . ?
H11A C11 H11B 107.6 . . ?
C13 C12 C11 115.1(7) . . y
C13 C12 H12A 108.5 . . ?
C11 C12 H12A 108.5 . . ?
C13 C12 H12B 108.5 . . ?
C11 C12 H12B 108.5 . . ?
H12A C12 H12B 107.5 . . ?
C12 C13 C14 113.5(8) . . y
C12 C13 H13A 108.9 . . ?
C14 C13 H13A 108.9 . . ?
C12 C13 H13B 108.9 . . ?
C14 C13 H13B 108.9 . . ?
H13A C13 H13B 107.7 . . ?
C13 C14 H14A 109.5 . . ?
C13 C14 H14B 109.5 . . ?
H14A C14 H14B 109.5 . . ?
C13 C14 H14C 109.5 . . ?
H14A C14 H14C 109.5 . . ?
H14B C14 H14C 109.5 . . ?
C22 C21 N 114.6(4) . . y
C22 C21 H21A 108.6 . . ?
N C21 H21A 108.6 . . ?
C22 C21 H21B 108.6 . . ?
N C21 H21B 108.6 . . ?
H21A C21 H21B 107.6 . . ?
C23 C22 C21 112.6(5) . . y
C23 C22 H22A 109.1 . . ?
C21 C22 H22A 109.1 . . ?
C23 C22 H22B 109.1 . . ?
C21 C22 H22B 109.1 . . ?
H22A C22 H22B 107.8 . . ?
C22 C23 C24 112.2(6) . . y
C22 C23 H23A 109.2 . . ?
C24 C23 H23A 109.2 . . ?
C22 C23 H23B 109.2 . . ?
C24 C23 H23B 109.2 . . ?
H23A C23 H23B 107.9 . . ?
C23 C24 H24A 109.5 . . ?
C23 C24 H24B 109.5 . . ?
H24A C24 H24B 109.5 . . ?
C23 C24 H24C 109.5 . . ?
H24A C24 H24C 109.5 . . ?
H24B C24 H24C 109.5 . . ?
C32 C31 N 117.5(5) . . y
C32 C31 H31A 107.9 . . ?
N C31 H31A 107.9 . . ?
C32 C31 H31B 107.9 . . ?
N C31 H31B 107.9 . . ?
H31A C31 H31B 107.2 . . ?
C31 C32 C33 107.4(6) . . y
C31 C32 H32A 110.2 . . ?
C33 C32 H32A 110.2 . . ?
C31 C32 H32B 110.2 . . ?
C33 C32 H32B 110.2 . . ?
H32A C32 H32B 108.5 . . ?
C34 C33 C32 122.1(12) . . y
C34 C33 H33A 106.8 . . ?
C32 C33 H33A 106.8 . . ?
C34 C33 H33B 106.8 . . ?
C32 C33 H33B 106.8 . . ?
H33A C33 H33B 106.6 . . ?
C33 C34 H34A 109.5 . . ?
C33 C34 H34B 109.5 . . ?
H34A C34 H34B 109.5 . . ?
C33 C34 H34C 109.5 . . ?
H34A C34 H34C 109.5 . . ?
H34B C34 H34C 109.5 . . ?
C42 C41 N 116.4(4) . . y
C42 C41 H41A 108.2 . . ?
N C41 H41A 108.2 . . ?
C42 C41 H41B 108.2 . . ?
N C41 H41B 108.2 . . ?
H41A C41 H41B 107.4 . . ?
C41 C42 C43 112.0(6) . . y
C41 C42 H42A 109.2 . . ?
C43 C42 H42A 109.2 . . ?
C41 C42 H42B 109.2 . . ?
C43 C42 H42B 109.2 . . ?
H42A C42 H42B 107.9 . . ?
C44 C43 C42 98.6(15) . . y
C44 C43 H43A 112.1 . . ?
C42 C43 H43A 112.1 . . ?
C44 C43 H43B 112.0 . . ?
C42 C43 H43B 112.0 . . ?
H43A C43 H43B 109.7 . . ?
C43 C44 H44A 109.4 . . ?
C43 C44 H44B 109.5 . . ?
H44A C44 H44B 109.5 . . ?
C43 C44 H44C 109.6 . . ?
H44A C44 H44C 109.5 . . ?
H44B C44 H44C 109.5 . . ?

loop_
_geom_bond_atom_site_label_1
_geom_bond_atom_site_label_2
_geom_bond_distance
_geom_bond_site_symmetry_2
_geom_bond_publ_flag
Os O1 1.716(3) 3_566 y
Os O1 1.716(3) . y
Os O2 2.031(3) . y
Os O2 2.031(3) 3_566 y
Os O3 2.034(3) 3_566 y
Os O3 2.034(3) . y
O2 C1 1.295(6) . y
O3 C3 1.289(6) . y
O4 C1 1.205(6) . y
O5 C3 1.219(5) . y
N C11 1.500(6) . y
N C41 1.509(6) . y
N C31 1.514(6) . y
N C21 1.522(5) . y
C1 C2 1.521(7) . y
C2 C3 1.521(7) . y
C2 H2A 0.9700 . ?
C2 H2B 0.9700 . ?
C11 C12 1.551(8) . y
C11 H11A 0.9700 . ?
C11 H11B 0.9700 . ?
C12 C13 1.391(8) . y
C12 H12A 0.9700 . ?
C12 H12B 0.9700 . ?
C13 C14 1.550(9) . y
C13 H13A 0.9700 . ?
C13 H13B 0.9700 . ?
C14 H14A 0.9600 . ?
C14 H14B 0.9600 . ?
C14 H14C 0.9600 . ?
C21 C22 1.511(7) . y
C21 H21A 0.9700 . ?
C21 H21B 0.9700 . ?
C22 C23 1.482(7) . y
C22 H22A 0.9700 . ?
C22 H22B 0.9700 . ?
C23 C24 1.528(8) . y
C23 H23A 0.9700 . ?
C23 H23B 0.9700 . ?
C24 H24A 0.9600 . ?
C24 H24B 0.9600 . ?
C24 H24C 0.9600 . ?
C31 C32 1.495(8) . y
C31 H31A 0.9700 . ?
C31 H31B 0.9700 . ?
C32 C33 1.562(9) . y
C32 H32A 0.9700 . ?
C32 H32B 0.9700 . ?
C33 C34 1.165(12) . y
C33 H33A 0.9700 . ?
C33 H33B 0.9700 . ?
C34 H34A 0.9600 . ?
C34 H34B 0.9600 . ?
C34 H34C 0.9600 . ?
C41 C42 1.500(7) . y
C41 H41A 0.9700 . ?
C41 H41B 0.9700 . ?
C42 C43 1.682(10) . y
C42 H42A 0.9700 . ?
C42 H42B 0.9700 . ?
C43 C44 1.081(18) . y
C43 H43A 0.9700 . ?
C43 H43B 0.9700 . ?
C44 H44A 0.9600 . ?
C44 H44B 0.9600 . ?
C44 H44C 0.9600 . ?

loop_
_geom_torsion_atom_site_label_1
_geom_torsion_atom_site_label_2
_geom_torsion_atom_site_label_3
_geom_torsion_atom_site_label_4
_geom_torsion
_geom_torsion_site_symmetry_1
_geom_torsion_site_symmetry_2
_geom_torsion_site_symmetry_3
_geom_torsion_site_symmetry_4
_geom_torsion_publ_flag
O1 Os O2 C1 111.2(4) 3_566 . . . y
O1 Os O2 C1 -68.8(4) . . . . y
O2 Os O2 C1 61(15) 3_566 . . . y
O3 Os O2 C1 -157.5(4) 3_566 . . . y
O3 Os O2 C1 22.5(4) . . . . y
O1 Os O3 C3 -115.9(4) 3_566 . . . y
O1 Os O3 C3 64.1(4) . . . . y
O2 Os O3 C3 -27.3(4) . . . . y
O2 Os O3 C3 152.7(4) 3_566 . . . y
O3 Os O3 C3 -18(8) 3_566 . . . y
Os O2 C1 O4 -171.3(4) . . . . y
Os O2 C1 C2 11.6(6) . . . . y
O4 C1 C2 C3 128.2(6) . . . . y
O2 C1 C2 C3 -54.6(7) . . . . y
Os O3 C3 O5 179.3(4) . . . . y
Os O3 C3 C2 -2.9(7) . . . . y
C1 C2 C3 O5 -132.5(5) . . . . y
C1 C2 C3 O3 49.6(7) . . . . y
C41 N C11 C12 -56.0(6) . . . . y
C31 N C11 C12 61.6(6) . . . . y
C21 N C11 C12 -177.4(5) . . . . y
N C11 C12 C13 -138.3(7) . . . . y
C11 C12 C13 C14 -177.8(7) . . . . y
C11 N C21 C22 -177.3(5) . . . . y
C41 N C21 C22 61.6(6) . . . . y
C31 N C21 C22 -55.7(6) . . . . y
N C21 C22 C23 -178.1(5) . . . . y
C21 C22 C23 C24 -175.9(5) . . . . y
C11 N C31 C32 60.0(6) . . . . y
C41 N C31 C32 -179.1(5) . . . . y
C21 N C31 C32 -58.3(7) . . . . y
N C31 C32 C33 174.4(6) . . . . y
C31 C32 C33 C34 -176.1(14) . . . . y
C11 N C41 C42 -58.0(6) . . . . y
C31 N C41 C42 -179.3(5) . . . . y
C21 N C41 C42 60.2(6) . . . . y
N C41 C42 C43 172.6(6) . . . . y
C41 C42 C43 C44 81.4(17) . . . . y
